data_1514465
loop_
_publ_author_name
'Bryan, Zachary J.'
'McNeil, Anne J.'

_publ_section_title
;
 Evidence for a preferential intramolecular oxidative addition in
 Ni-catalyzed cross-coupling reactions and their impact on chain-growth
 polymerizations
;
_journal_issue 4
_journal_name_full 'Chemical Science'
_journal_page_first 1620
_journal_paper_doi 10.1039/c3sc00090g
_journal_volume 4
_journal_year 2013
_chemical_formula_moiety 'C10 H24 Br2 Ni P2'
_chemical_formula_sum 'C10 H24 Br2 Ni P2'
_chemical_formula_weight 424.76
_chemical_name_systematic
;
?
;
_space_group_IT_number 14
_symmetry_cell_setting monoclinic
_symmetry_space_group_name_Hall '-P 2ybc'
_symmetry_space_group_name_H-M 'P 1 21/c 1'
_atom_sites_solution_hydrogens geom
_atom_sites_solution_primary direct
_atom_sites_solution_secondary difmap
_audit_creation_method SHELXL-97
_cell_angle_alpha 90.00
_cell_angle_beta 100.665(7)
_cell_angle_gamma 90.00
_cell_formula_units_Z 4
_cell_length_a 8.7070(2)
_cell_length_b 13.3165(2)
_cell_length_c 13.7802(10)
_cell_measurement_reflns_used 10405
_cell_measurement_temperature 85(2)
_cell_measurement_theta_max 68.30
_cell_measurement_theta_min 3.30
_cell_volume 1570.17(13)
_computing_cell_refinement 'CrystalClear-SM Expert 2.0 r5'
_computing_data_collection 'CrystalClear-SM Expert 2.0 r5 (Rigaku, 2010)'
_computing_data_reduction 'CrystalClear-SM Expert 2.0 r5'
_computing_molecular_graphics 'Bruker SHELXTL'
_computing_publication_material 'Bruker SHELXTL'
_computing_structure_refinement 'SHELXL-97 (Sheldrick, 1997)'
_computing_structure_solution 'SHELXS-97 (Sheldrick, 1990)'
_diffrn_ambient_temperature 85(2)
_diffrn_detector_area_resol_mean 14.629
_diffrn_measured_fraction_theta_full 0.994
_diffrn_measured_fraction_theta_max 0.994
_diffrn_measurement_device_type 'Rigaku Saturn744+ CCD'
_diffrn_measurement_method \w
_diffrn_radiation_monochromator confocal
_diffrn_radiation_source 'micro-focus rotating anode'
_diffrn_radiation_type CuK\a
_diffrn_radiation_wavelength 1.54178
_diffrn_reflns_av_R_equivalents 0.0683
_diffrn_reflns_av_sigmaI/netI 0.0454
_diffrn_reflns_limit_h_max 8
_diffrn_reflns_limit_h_min -10
_diffrn_reflns_limit_k_max 16
_diffrn_reflns_limit_k_min -16
_diffrn_reflns_limit_l_max 16
_diffrn_reflns_limit_l_min -16
_diffrn_reflns_number 15593
_diffrn_reflns_theta_full 68.24
_diffrn_reflns_theta_max 68.24
_diffrn_reflns_theta_min 4.66
_diffrn_standards_number 0
_exptl_absorpt_coefficient_mu 9.435
_exptl_absorpt_correction_T_max 0.354
_exptl_absorpt_correction_T_min 0.244
_exptl_absorpt_correction_type multi-scan
_exptl_absorpt_process_details 'Jacobson, R. (1998) Private communication'
_exptl_crystal_colour brown
_exptl_crystal_density_diffrn 1.797
_exptl_crystal_density_method 'not measured'
_exptl_crystal_description multi-faceted
_exptl_crystal_F_000 848
_exptl_crystal_size_max 0.18
_exptl_crystal_size_mid 0.11
_exptl_crystal_size_min 0.11
_refine_diff_density_max 0.600
_refine_diff_density_min -0.511
_refine_diff_density_rms 0.123
_refine_ls_extinction_method none
_refine_ls_goodness_of_fit_ref 1.207
_refine_ls_hydrogen_treatment constr
_refine_ls_matrix_type full
_refine_ls_number_parameters 140
_refine_ls_number_reflns 2854
_refine_ls_number_restraints 0
_refine_ls_restrained_S_all 1.207
_refine_ls_R_factor_all 0.0304
_refine_ls_R_factor_gt 0.0297
_refine_ls_shift/su_max 0.002
_refine_ls_shift/su_mean 0.000
_refine_ls_structure_factor_coef Fsqd
_refine_ls_weighting_details 'calc w=1/[\s^2^(Fo^2^)+(0.0166P)^2^+2.1350P] where P=(Fo^2^+2Fc^2^)/3'
_refine_ls_weighting_scheme calc
_refine_ls_wR_factor_gt 0.0729
_refine_ls_wR_factor_ref 0.0734
_reflns_number_gt 2805
_reflns_number_total 2854
_reflns_threshold_expression >2sigma(I)
_cod_data_source_file c3sc00090g.txt
_cod_data_source_block zb229
_cod_original_cell_volume 1570.17(12)
_cod_original_sg_symbol_H-M 'P 2(1)/c'
_cod_database_code 1514465

loop_
_symmetry_equiv_pos_as_xyz
'x, y, z'
'-x, y+1/2, -z+1/2'
'-x, -y, -z'
'x, -y-1/2, z-1/2'

loop_
_atom_site_label
_atom_site_type_symbol
_atom_site_fract_x
_atom_site_fract_y
_atom_site_fract_z
_atom_site_U_iso_or_equiv
_atom_site_adp_type
_atom_site_occupancy
_atom_site_symmetry_multiplicity
_atom_site_calc_flag
_atom_site_refinement_flags
Ni1 Ni 0.80441(5) 0.25885(3) 0.19808(3) 0.00685(13) Uani 1 1 d .
Br1 Br 0.62814(3) 0.14120(2) 0.11396(2) 0.01275(11) Uani 1 1 d .
Br2 Br 1.01900(3) 0.20946(2) 0.12761(2) 0.01028(11) Uani 1 1 d .
P1 P 0.61951(8) 0.31167(5) 0.26782(5) 0.00873(16) Uani 1 1 d .
P2 P 0.95582(8) 0.36315(5) 0.28908(5) 0.00710(16) Uani 1 1 d .
C1 C 0.5746(3) 0.2193(2) 0.3566(2) 0.0143(6) Uani 1 1 d .
H1A H 0.5207 0.2535 0.4046 0.017 Uiso 1 1 calc R
H1B H 0.5019 0.1686 0.3211 0.017 Uiso 1 1 calc R
C2 C 0.7184(3) 0.1661(2) 0.4123(2) 0.0150(6) Uani 1 1 d .
H2A H 0.7746 0.1342 0.3652 0.023 Uiso 1 1 calc R
H2B H 0.6866 0.1149 0.4557 0.023 Uiso 1 1 calc R
H2C H 0.7870 0.2150 0.4522 0.023 Uiso 1 1 calc R
C3 C 0.4293(3) 0.3411(2) 0.1930(2) 0.0148(6) Uani 1 1 d .
H3A H 0.3725 0.2775 0.1743 0.018 Uiso 1 1 calc R
H3B H 0.3681 0.3803 0.2336 0.018 Uiso 1 1 calc R
C4 C 0.4374(4) 0.4002(2) 0.0992(2) 0.0208(7) Uani 1 1 d .
H4A H 0.4946 0.4630 0.1166 0.031 Uiso 1 1 calc R
H4B H 0.3313 0.4155 0.0644 0.031 Uiso 1 1 calc R
H4C H 0.4915 0.3602 0.0562 0.031 Uiso 1 1 calc R
C5 C 0.6764(3) 0.4283(2) 0.3357(2) 0.0122(6) Uani 1 1 d .
H5A H 0.6493 0.4866 0.2912 0.015 Uiso 1 1 calc R
H5B H 0.6189 0.4346 0.3910 0.015 Uiso 1 1 calc R
C6 C 0.8525(3) 0.4277(2) 0.3760(2) 0.0116(6) Uani 1 1 d .
H6A H 0.8737 0.3930 0.4406 0.014 Uiso 1 1 calc R
H6B H 0.8910 0.4975 0.3860 0.014 Uiso 1 1 calc R
C7 C 1.0303(3) 0.4611(2) 0.2180(2) 0.0116(6) Uani 1 1 d .
H7A H 1.0907 0.5100 0.2640 0.014 Uiso 1 1 calc R
H7B H 1.1023 0.4306 0.1785 0.014 Uiso 1 1 calc R
C8 C 0.8996(4) 0.5165(2) 0.1487(2) 0.0168(6) Uani 1 1 d .
H8A H 0.8339 0.4678 0.1067 0.025 Uiso 1 1 calc R
H8B H 0.9457 0.5633 0.1072 0.025 Uiso 1 1 calc R
H8C H 0.8357 0.5540 0.1878 0.025 Uiso 1 1 calc R
C9 C 1.1247(3) 0.3057(2) 0.3679(2) 0.0102(5) Uani 1 1 d .
H9A H 1.0870 0.2552 0.4107 0.012 Uiso 1 1 calc R
H9B H 1.1870 0.2699 0.3255 0.012 Uiso 1 1 calc R
C10 C 1.2312(3) 0.3800(2) 0.4333(2) 0.0138(6) Uani 1 1 d .
H10A H 1.2826 0.4237 0.3919 0.021 Uiso 1 1 calc R
H10B H 1.3105 0.3429 0.4793 0.021 Uiso 1 1 calc R
H10C H 1.1687 0.4208 0.4706 0.021 Uiso 1 1 calc R

loop_
_atom_site_aniso_label
_atom_site_aniso_U_11
_atom_site_aniso_U_22
_atom_site_aniso_U_33
_atom_site_aniso_U_23
_atom_site_aniso_U_13
_atom_site_aniso_U_12
Ni1 0.0057(2) 0.0082(2) 0.0066(3) -0.00163(17) 0.00098(19) -0.00024(17)
Br1 0.01042(17) 0.01258(17) 0.01376(19) -0.00394(10) -0.00163(13) -0.00252(10)
Br2 0.00878(17) 0.01389(17) 0.00855(17) -0.00375(10) 0.00258(12) 0.00122(9)
P1 0.0064(3) 0.0116(3) 0.0083(3) 0.0003(3) 0.0019(3) 0.0009(2)
P2 0.0067(3) 0.0079(3) 0.0068(4) -0.0013(2) 0.0014(3) 0.0000(2)
C1 0.0106(14) 0.0202(14) 0.0136(15) 0.0036(11) 0.0064(12) -0.0013(11)
C2 0.0160(15) 0.0188(14) 0.0100(14) 0.0033(11) 0.0013(12) 0.0002(11)
C3 0.0077(13) 0.0236(15) 0.0131(15) 0.0005(12) 0.0023(12) 0.0036(11)
C4 0.0193(15) 0.0263(17) 0.0156(16) 0.0053(13) 0.0003(13) 0.0092(13)
C5 0.0104(13) 0.0136(13) 0.0139(15) -0.0012(11) 0.0054(12) 0.0028(10)
C6 0.0158(14) 0.0105(13) 0.0091(14) -0.0015(10) 0.0037(11) 0.0013(10)
C7 0.0131(14) 0.0087(12) 0.0134(14) 0.0007(11) 0.0032(12) -0.0022(10)
C8 0.0185(15) 0.0142(14) 0.0165(15) 0.0042(12) 0.0003(12) -0.0014(12)
C9 0.0082(13) 0.0111(13) 0.0111(14) -0.0006(10) 0.0015(11) 0.0016(10)
C10 0.0119(14) 0.0188(14) 0.0101(14) -0.0038(11) 0.0004(12) -0.0007(11)

loop_
_atom_type_symbol
_atom_type_description
_atom_type_scat_dispersion_real
_atom_type_scat_dispersion_imag
_atom_type_scat_source
C C 0.0181 0.0091 'International Tables Vol C Tables 4.2.6.8 and 6.1.1.4'
H H 0.0000 0.0000 'International Tables Vol C Tables 4.2.6.8 and 6.1.1.4'
Br Br -0.6763 1.2805 'International Tables Vol C Tables 4.2.6.8 and 6.1.1.4'
Ni Ni -3.0029 0.5091 'International Tables Vol C Tables 4.2.6.8 and 6.1.1.4'
P P 0.2955 0.4335 'International Tables Vol C Tables 4.2.6.8 and 6.1.1.4'

loop_
_geom_angle_atom_site_label_1
_geom_angle_atom_site_label_2
_geom_angle_atom_site_label_3
_geom_angle
P1 Ni1 P2 87.52(3)
P1 Ni1 Br1 87.91(2)
P2 Ni1 Br1 173.86(3)
P1 Ni1 Br2 175.98(3)
P2 Ni1 Br2 88.47(2)
Br1 Ni1 Br2 96.104(18)
C3 P1 C1 103.80(14)
C3 P1 C5 103.78(13)
C1 P1 C5 107.45(14)
C3 P1 Ni1 119.75(10)
C1 P1 Ni1 110.56(10)
C5 P1 Ni1 110.64(9)
C7 P2 C9 106.99(13)
C7 P2 C6 106.35(13)
C9 P2 C6 104.21(13)
C7 P2 Ni1 112.93(10)
C9 P2 Ni1 114.55(9)
C6 P2 Ni1 111.13(10)
C2 C1 P1 113.2(2)
C4 C3 P1 114.2(2)
C6 C5 P1 109.79(19)
C5 C6 P2 110.14(19)
C8 C7 P2 112.5(2)
C10 C9 P2 114.41(19)

loop_
_geom_bond_atom_site_label_1
_geom_bond_atom_site_label_2
_geom_bond_distance
Ni1 P1 2.1407(8)
Ni1 P2 2.1512(8)
Ni1 Br1 2.3442(5)
Ni1 Br2 2.3533(5)
P1 C3 1.824(3)
P1 C1 1.827(3)
P1 C5 1.833(3)
P2 C7 1.820(3)
P2 C9 1.826(3)
P2 C6 1.838(3)
C1 C2 1.518(4)
C3 C4 1.527(4)
C5 C6 1.531(4)
C7 C8 1.533(4)
C9 C10 1.530(4)
